data_7247904
loop_
_publ_author_name
'Bandaru, Ravi Kumar'
'Giri, Lopamudra'
'Krishna, Gamidi Rama'
'Dandela, Rambabu'

_publ_section_title
;
 Novel molecular adducts of an anti-cancer drug vandetanib with enhanced
 solubility
;
_journal_issue 3
_journal_name_full CrystEngComm
_journal_page_first 248
_journal_page_last 260
_journal_paper_doi 10.1039/D3CE01130E
_journal_volume 26
_journal_year 2024
_chemical_formula_sum 'C22 H24 Br F N4 O2'
_chemical_formula_weight 475.36
_space_group_crystal_system orthorhombic
_space_group_IT_number 43
_space_group_name_Hall 'F 2 -2d'
_space_group_name_H-M_alt 'F d d 2'
_atom_sites_solution_hydrogens geom
_audit_creation_method SHELXL-2018/3
_audit_update_record
;
2022-08-17 deposited with the CCDC.	2023-12-14 downloaded from the CCDC.
;
_cell_angle_alpha 90
_cell_angle_beta 90
_cell_angle_gamma 90
_cell_formula_units_Z 16
_cell_length_a 24.217(3)
_cell_length_b 42.642(4)
_cell_length_c 8.474(1)
_cell_measurement_reflns_used 42184
_cell_measurement_temperature 293(2)
_cell_measurement_theta_max 26.366
_cell_measurement_theta_min 2.546
_cell_volume 8750.8(17)
_computing_cell_refinement 'APEX3 (Bruker, 2016)'
_computing_data_collection 'APEX3 (Bruker, 2016)'
_computing_data_reduction 'SAINT (Bruker, 2016)'
_computing_structure_refinement 'SHELXL-2018/3 (Sheldrick, 2018)'
_computing_structure_solution 'SHELXT 2014/5 (Sheldrick, 2014)'
_diffrn_ambient_temperature 293(2)
_diffrn_detector 'PHOTON II CPAD'
_diffrn_measured_fraction_theta_full 0.999
_diffrn_measured_fraction_theta_max 0.998
_diffrn_measurement_device_type 'Bruker D8 VENTURE Kappa'
_diffrn_measurement_method '\w scans'
_diffrn_radiation_type MoK\a
_diffrn_radiation_wavelength 0.71073
_diffrn_reflns_av_R_equivalents 0.0925
_diffrn_reflns_av_unetI/netI 0.0506
_diffrn_reflns_Laue_measured_fraction_full 0.999
_diffrn_reflns_Laue_measured_fraction_max 0.998
_diffrn_reflns_limit_h_max 30
_diffrn_reflns_limit_h_min -30
_diffrn_reflns_limit_k_max 52
_diffrn_reflns_limit_k_min -52
_diffrn_reflns_limit_l_max 10
_diffrn_reflns_limit_l_min -10
_diffrn_reflns_number 42184
_diffrn_reflns_point_group_measured_fraction_full 0.999
_diffrn_reflns_point_group_measured_fraction_max 0.997
_diffrn_reflns_theta_full 25.242
_diffrn_reflns_theta_max 26.366
_diffrn_reflns_theta_min 2.546
_diffrn_source 'micro-focus sealed X-ray tube'
_exptl_absorpt_coefficient_mu 1.913
_exptl_absorpt_correction_T_max 0.826
_exptl_absorpt_correction_T_min 0.653
_exptl_absorpt_correction_type multi-scan
_exptl_absorpt_process_details 'SADABS, (Sheldrick, 1996)'
_exptl_crystal_colour colourless
_exptl_crystal_density_diffrn 1.443
_exptl_crystal_description needle
_exptl_crystal_F_000 3904
_exptl_crystal_size_max 0.230
_exptl_crystal_size_mid 0.190
_exptl_crystal_size_min 0.100
_refine_diff_density_max 0.394
_refine_diff_density_min -0.525
_refine_diff_density_rms 0.059
_refine_ls_abs_structure_details
;
 Refined as an inversion twin.
;
_refine_ls_abs_structure_Flack 0.026(11)
_refine_ls_extinction_method none
_refine_ls_goodness_of_fit_ref 1.046
_refine_ls_hydrogen_treatment constr
_refine_ls_matrix_type full
_refine_ls_number_parameters 272
_refine_ls_number_reflns 4457
_refine_ls_number_restraints 0
_refine_ls_restrained_S_all 1.046
_refine_ls_R_factor_all 0.0427
_refine_ls_R_factor_gt 0.0349
_refine_ls_shift/su_max 0.001
_refine_ls_shift/su_mean 0.000
_refine_ls_structure_factor_coef Fsqd
_refine_ls_weighting_details 'w=1/[\s^2^(Fo^2^)+(0.0377P)^2^+6.4329P] where P=(Fo^2^+2Fc^2^)/3'
_refine_ls_weighting_scheme calc
_refine_ls_wR_factor_gt 0.0797
_refine_ls_wR_factor_ref 0.0828
_reflns_Friedel_coverage 0.866
_reflns_Friedel_fraction_full 0.999
_reflns_Friedel_fraction_max 0.996
_reflns_number_gt 3979
_reflns_number_total 4457
_reflns_threshold_expression 'I > 2\s(I)'
_cod_data_source_file d3ce01130e2.cif
_cod_data_source_block Vandetanib
_cod_depositor_comments 'Adding full bibliography for 7247904--7247909.cif.'
_cod_original_cell_volume 8750.8(1)
_cod_database_code 7247904
_shelx_shelxl_version_number 2018/3
_shelx_space_group_comment
;
The symmetry employed for this shelxl refinement is uniquely defined
by the following loop, which should always be used as a source of
symmetry information in preference to the above space-group names.
They are only intended as comments.
;
_shelx_estimated_absorpt_t_min 0.667
_shelx_estimated_absorpt_t_max 0.832

loop_
_space_group_symop_operation_xyz
'x, y, z'
'-x, -y, z'
'-x+1/4, y+1/4, z+1/4'
'x+1/4, -y+1/4, z+1/4'
'x, y+1/2, z+1/2'
'-x, -y+1/2, z+1/2'
'-x+1/4, y+3/4, z+3/4'
'x+1/4, -y+3/4, z+3/4'
'x+1/2, y, z+1/2'
'-x+1/2, -y, z+1/2'
'-x+3/4, y+1/4, z+3/4'
'x+3/4, -y+1/4, z+3/4'
'x+1/2, y+1/2, z'
'-x+1/2, -y+1/2, z'
'-x+3/4, y+3/4, z+1/4'
'x+3/4, -y+3/4, z+1/4'

loop_
_atom_site_label
_atom_site_type_symbol
_atom_site_fract_x
_atom_site_fract_y
_atom_site_fract_z
_atom_site_U_iso_or_equiv
_atom_site_adp_type
_atom_site_occupancy
_atom_site_site_symmetry_order
_atom_site_calc_flag
_atom_site_refinement_flags_posn
_atom_site_refinement_flags_adp
_atom_site_refinement_flags_occupancy
_atom_site_disorder_assembly
_atom_site_disorder_group
Br1 Br 0.55545(2) 0.46915(2) 1.44625(6) 0.03776(16) Uani 1 1 d . . . . .
F1 F 0.53951(11) 0.46007(7) 0.8365(3) 0.0278(6) Uani 1 1 d . . . . .
O1 O 0.56412(10) 0.32201(7) 0.1915(4) 0.0205(6) Uani 1 1 d . . . . .
O2 O 0.47603(11) 0.32419(7) 0.3507(3) 0.0214(6) Uani 1 1 d . . . . .
N1 N 0.52229(13) 0.39593(9) 0.8392(4) 0.0177(7) Uani 1 1 d . . . . .
H1 H 0.491064 0.388320 0.809627 0.021 Uiso 1 1 calc R U . . .
N3 N 0.66370(13) 0.38278(8) 0.5779(4) 0.0167(7) Uani 1 1 d . . . . .
N2 N 0.61470(13) 0.40444(9) 0.7981(4) 0.0186(7) Uani 1 1 d . . . . .
N4 N 0.60185(14) 0.25625(8) -0.2991(4) 0.0235(7) Uani 1 1 d . . . . .
C4 C 0.53936(16) 0.44784(11) 1.2566(5) 0.0213(9) Uani 1 1 d . . . . .
C5 C 0.54403(17) 0.46307(11) 1.1132(5) 0.0208(9) Uani 1 1 d . . . . .
H5 H 0.552329 0.484342 1.108195 0.025 Uiso 1 1 calc R U . . .
C6 C 0.53602(15) 0.44576(10) 0.9783(4) 0.0162(8) Uani 1 1 d . . . . .
C1 C 0.52543(15) 0.41372(10) 0.9795(4) 0.0158(8) Uani 1 1 d . . . . .
C2 C 0.51910(17) 0.39945(10) 1.1256(5) 0.0188(9) Uani 1 1 d . . . . .
H2 H 0.510475 0.378218 1.130096 0.023 Uiso 1 1 calc R U . . .
C3 C 0.52535(17) 0.41613(10) 1.2648(5) 0.0211(9) Uani 1 1 d . . . . .
H3 H 0.520295 0.406377 1.361933 0.025 Uiso 1 1 calc R U . . .
C7 C 0.56803(15) 0.39072(10) 0.7505(4) 0.0148(8) Uani 1 1 d . . . . .
C8 C 0.65956(15) 0.39943(9) 0.7085(5) 0.0187(8) Uani 1 1 d . . . . .
H8 H 0.691935 0.408930 0.743072 0.022 Uiso 1 1 calc R U . . .
C9 C 0.61569(15) 0.36866(10) 0.5277(4) 0.0150(8) Uani 1 1 d . . . . .
C10 C 0.56595(16) 0.37137(10) 0.6128(4) 0.0148(8) Uani 1 1 d . . . . .
C11 C 0.51781(15) 0.35610(10) 0.5572(4) 0.0152(8) Uani 1 1 d . . . . .
H11 H 0.485159 0.357366 0.614637 0.018 Uiso 1 1 calc R U . . .
C12 C 0.51926(15) 0.33942(9) 0.4186(4) 0.0150(8) Uani 1 1 d . . . . .
C13 C 0.56963(16) 0.33761(10) 0.3295(5) 0.0172(8) Uani 1 1 d . . . . .
C14 C 0.61678(16) 0.35125(10) 0.3858(4) 0.0171(8) Uani 1 1 d . . . . .
H14 H 0.649727 0.349058 0.330525 0.021 Uiso 1 1 calc R U . . .
C15 C 0.61147(17) 0.32063(11) 0.0891(5) 0.0202(9) Uani 1 1 d . . . . .
H15A H 0.640422 0.308111 0.136862 0.024 Uiso 1 1 calc R U . . .
H15B H 0.625739 0.341550 0.070068 0.024 Uiso 1 1 calc R U . . .
C16 C 0.59273(15) 0.30588(9) -0.0643(5) 0.0173(8) Uani 1 1 d . . . . .
H16 H 0.564361 0.319416 -0.110784 0.021 Uiso 1 1 calc R U . . .
C20 C 0.56780(17) 0.27329(10) -0.0409(5) 0.0236(9) Uani 1 1 d . . . . .
H20A H 0.594068 0.259968 0.013694 0.028 Uiso 1 1 calc R U . . .
H20B H 0.534846 0.274857 0.023702 0.028 Uiso 1 1 calc R U . . .
C19 C 0.55321(18) 0.25877(11) -0.1994(5) 0.0243(9) Uani 1 1 d . . . . .
H19A H 0.537538 0.238098 -0.182936 0.029 Uiso 1 1 calc R U . . .
H19B H 0.525674 0.271618 -0.251697 0.029 Uiso 1 1 calc R U . . .
C18 C 0.62487(17) 0.28729(10) -0.3307(5) 0.0225(9) Uani 1 1 d . . . . .
H18A H 0.597818 0.299794 -0.387018 0.027 Uiso 1 1 calc R U . . .
H18B H 0.657165 0.285177 -0.397581 0.027 Uiso 1 1 calc R U . . .
C17 C 0.64092(17) 0.30399(11) -0.1793(5) 0.0218(9) Uani 1 1 d . . . . .
H17A H 0.653468 0.325016 -0.204180 0.026 Uiso 1 1 calc R U . . .
H17B H 0.671278 0.292872 -0.129850 0.026 Uiso 1 1 calc R U . . .
C21 C 0.5882(2) 0.24051(12) -0.4472(5) 0.0324(11) Uani 1 1 d . . . . .
H21A H 0.620735 0.239028 -0.511614 0.049 Uiso 1 1 calc R U . . .
H21B H 0.574525 0.219837 -0.425253 0.049 Uiso 1 1 calc R U . . .
H21C H 0.560467 0.252312 -0.502091 0.049 Uiso 1 1 calc R U . . .
C22 C 0.42446(16) 0.32476(11) 0.4333(6) 0.0284(10) Uani 1 1 d . . . . .
H22A H 0.397316 0.313308 0.374204 0.043 Uiso 1 1 calc R U . . .
H22B H 0.428971 0.315285 0.535261 0.043 Uiso 1 1 calc R U . . .
H22C H 0.412505 0.346084 0.445880 0.043 Uiso 1 1 calc R U . . .

loop_
_atom_site_aniso_label
_atom_site_aniso_U_11
_atom_site_aniso_U_22
_atom_site_aniso_U_33
_atom_site_aniso_U_23
_atom_site_aniso_U_13
_atom_site_aniso_U_12
Br1 0.0432(3) 0.0483(3) 0.0217(2) -0.0160(2) -0.0012(2) -0.0036(2)
F1 0.0294(14) 0.0342(15) 0.0197(12) 0.0054(11) 0.0011(11) -0.0056(12)
O1 0.0138(13) 0.0294(16) 0.0184(13) -0.0103(13) 0.0049(12) -0.0039(11)
O2 0.0096(14) 0.0313(18) 0.0234(15) -0.0088(12) 0.0036(11) -0.0058(12)
N1 0.0113(16) 0.030(2) 0.0120(15) -0.0075(14) 0.0013(13) -0.0016(14)
N3 0.0096(16) 0.0227(19) 0.0178(16) -0.0022(13) 0.0012(13) -0.0020(14)
N2 0.0103(17) 0.029(2) 0.0168(17) -0.0025(14) 0.0012(13) -0.0002(14)
N4 0.0260(18) 0.0250(19) 0.0195(17) -0.0059(16) -0.0041(16) 0.0064(15)
C4 0.0129(19) 0.032(3) 0.019(2) -0.0061(17) 0.0006(15) 0.0033(18)
C5 0.015(2) 0.025(2) 0.023(2) -0.0008(18) 0.0015(17) 0.0012(17)
C6 0.0102(17) 0.027(2) 0.0120(19) 0.0040(15) 0.0030(13) 0.0003(15)
C1 0.0074(17) 0.025(2) 0.0155(19) -0.0021(15) 0.0002(14) 0.0014(15)
C2 0.017(2) 0.021(2) 0.0186(19) -0.0001(16) -0.0006(16) 0.0004(17)
C3 0.019(2) 0.029(2) 0.0155(19) 0.0013(17) 0.0015(16) 0.0033(18)
C7 0.0114(18) 0.020(2) 0.0125(18) -0.0001(14) 0.0017(13) 0.0038(15)
C8 0.0109(17) 0.022(2) 0.0234(19) -0.0061(18) -0.0006(17) -0.0020(15)
C9 0.0090(18) 0.022(2) 0.0143(18) 0.0009(15) 0.0008(15) 0.0026(16)
C10 0.0118(19) 0.019(2) 0.0137(18) 0.0020(15) 0.0013(14) 0.0007(15)
C11 0.0103(18) 0.023(2) 0.0117(17) 0.0024(15) 0.0041(14) -0.0005(16)
C12 0.0115(17) 0.019(2) 0.0148(19) 0.0005(15) 0.0001(14) -0.0009(15)
C13 0.0147(19) 0.022(2) 0.0150(18) -0.0008(15) 0.0014(15) -0.0008(16)
C14 0.0102(18) 0.023(2) 0.0180(19) -0.0010(16) 0.0061(15) 0.0020(16)
C15 0.0134(19) 0.029(2) 0.019(2) -0.0075(17) 0.0038(15) -0.0018(17)
C16 0.0119(17) 0.020(2) 0.0197(19) -0.0040(17) 0.0003(17) -0.0023(15)
C20 0.023(2) 0.026(2) 0.021(2) -0.0012(19) 0.0033(19) -0.0046(17)
C19 0.027(2) 0.022(2) 0.024(2) -0.0026(17) 0.0009(18) -0.0030(19)
C18 0.018(2) 0.031(3) 0.018(2) -0.0052(18) 0.0023(16) -0.0005(17)
C17 0.017(2) 0.028(2) 0.020(2) -0.0049(18) 0.0021(16) -0.0021(18)
C21 0.034(3) 0.039(3) 0.024(2) -0.013(2) -0.010(2) 0.009(2)
C22 0.0113(18) 0.046(3) 0.028(2) -0.012(2) 0.0051(19) -0.0093(18)

loop_
_atom_type_symbol
_atom_type_description
_atom_type_scat_dispersion_real
_atom_type_scat_dispersion_imag
_atom_type_scat_source
C C 0.0033 0.0016 'International Tables Vol C Tables 4.2.6.8 and 6.1.1.4'
H H 0.0000 0.0000 'International Tables Vol C Tables 4.2.6.8 and 6.1.1.4'
N N 0.0061 0.0033 'International Tables Vol C Tables 4.2.6.8 and 6.1.1.4'
O O 0.0106 0.0060 'International Tables Vol C Tables 4.2.6.8 and 6.1.1.4'
Br Br -0.2901 2.4595 'International Tables Vol C Tables 4.2.6.8 and 6.1.1.4'
F F 0.0171 0.0103 'International Tables Vol C Tables 4.2.6.8 and 6.1.1.4'

loop_
_geom_angle_atom_site_label_1
_geom_angle_atom_site_label_2
_geom_angle_atom_site_label_3
_geom_angle
_geom_angle_site_symmetry_1
_geom_angle_site_symmetry_3
_geom_angle_publ_flag
C13 O1 C15 117.6(3) . . ?
C12 O2 C22 117.2(3) . . ?
C7 N1 C1 120.7(3) . . ?
C7 N1 H1 119.7 . . ?
C1 N1 H1 119.7 . . ?
C8 N3 C9 115.5(3) . . ?
C7 N2 C8 116.4(3) . . ?
C19 N4 C18 110.4(3) . . ?
C19 N4 C21 110.5(3) . . ?
C18 N4 C21 110.2(4) . . ?
C5 C4 C3 121.2(4) . . ?
C5 C4 Br1 120.4(3) . . ?
C3 C4 Br1 118.3(3) . . ?
C6 C5 C4 117.9(4) . . ?
C6 C5 H5 121.1 . . ?
C4 C5 H5 121.1 . . ?
F1 C6 C5 119.3(4) . . ?
F1 C6 C1 117.6(3) . . ?
C5 C6 C1 123.2(4) . . ?
C2 C1 C6 117.3(4) . . ?
C2 C1 N1 120.6(4) . . ?
C6 C1 N1 122.1(3) . . ?
C3 C2 C1 121.5(4) . . ?
C3 C2 H2 119.3 . . ?
C1 C2 H2 119.3 . . ?
C2 C3 C4 118.8(4) . . ?
C2 C3 H3 120.6 . . ?
C4 C3 H3 120.6 . . ?
N2 C7 N1 116.9(3) . . ?
N2 C7 C10 121.9(3) . . ?
N1 C7 C10 121.2(4) . . ?
N3 C8 N2 128.5(4) . . ?
N3 C8 H8 115.8 . . ?
N2 C8 H8 115.8 . . ?
N3 C9 C10 121.9(4) . . ?
N3 C9 C14 118.5(4) . . ?
C10 C9 C14 119.6(4) . . ?
C9 C10 C11 119.8(4) . . ?
C9 C10 C7 115.8(3) . . ?
C11 C10 C7 124.4(4) . . ?
C12 C11 C10 120.1(3) . . ?
C12 C11 H11 120.0 . . ?
C10 C11 H11 120.0 . . ?
O2 C12 C11 126.1(3) . . ?
O2 C12 C13 114.0(3) . . ?
C11 C12 C13 119.9(3) . . ?
O1 C13 C14 126.4(3) . . ?
O1 C13 C12 113.4(3) . . ?
C14 C13 C12 120.2(4) . . ?
C13 C14 C9 120.3(4) . . ?
C13 C14 H14 119.8 . . ?
C9 C14 H14 119.8 . . ?
O1 C15 C16 107.2(3) . . ?
O1 C15 H15A 110.3 . . ?
C16 C15 H15A 110.3 . . ?
O1 C15 H15B 110.3 . . ?
C16 C15 H15B 110.3 . . ?
H15A C15 H15B 108.5 . . ?
C15 C16 C17 110.0(3) . . ?
C15 C16 C20 112.6(4) . . ?
C17 C16 C20 109.7(3) . . ?
C15 C16 H16 108.1 . . ?
C17 C16 H16 108.1 . . ?
C20 C16 H16 108.1 . . ?
C19 C20 C16 110.3(4) . . ?
C19 C20 H20A 109.6 . . ?
C16 C20 H20A 109.6 . . ?
C19 C20 H20B 109.6 . . ?
C16 C20 H20B 109.6 . . ?
H20A C20 H20B 108.1 . . ?
N4 C19 C20 110.8(3) . . ?
N4 C19 H19A 109.5 . . ?
C20 C19 H19A 109.5 . . ?
N4 C19 H19B 109.5 . . ?
C20 C19 H19B 109.5 . . ?
H19A C19 H19B 108.1 . . ?
N4 C18 C17 111.6(3) . . ?
N4 C18 H18A 109.3 . . ?
C17 C18 H18A 109.3 . . ?
N4 C18 H18B 109.3 . . ?
C17 C18 H18B 109.3 . . ?
H18A C18 H18B 108.0 . . ?
C18 C17 C16 111.7(3) . . ?
C18 C17 H17A 109.3 . . ?
C16 C17 H17A 109.3 . . ?
C18 C17 H17B 109.3 . . ?
C16 C17 H17B 109.3 . . ?
H17A C17 H17B 107.9 . . ?
N4 C21 H21A 109.5 . . ?
N4 C21 H21B 109.5 . . ?
H21A C21 H21B 109.5 . . ?
N4 C21 H21C 109.5 . . ?
H21A C21 H21C 109.5 . . ?
H21B C21 H21C 109.5 . . ?
O2 C22 H22A 109.5 . . ?
O2 C22 H22B 109.5 . . ?
H22A C22 H22B 109.5 . . ?
O2 C22 H22C 109.5 . . ?
H22A C22 H22C 109.5 . . ?
H22B C22 H22C 109.5 . . ?

loop_
_geom_bond_atom_site_label_1
_geom_bond_atom_site_label_2
_geom_bond_distance
_geom_bond_site_symmetry_2
_geom_bond_publ_flag
Br1 C4 1.886(4) . ?
F1 C6 1.350(4) . ?
O1 C13 1.352(5) . ?
O1 C15 1.439(5) . ?
O2 C12 1.359(5) . ?
O2 C22 1.432(5) . ?
N1 C7 1.357(5) . ?
N1 C1 1.413(5) . ?
N1 H1 0.8600 . ?
N3 C8 1.319(5) . ?
N3 C9 1.376(5) . ?
N2 C7 1.335(5) . ?
N2 C8 1.342(5) . ?
N4 C19 1.454(6) . ?
N4 C18 1.461(6) . ?
N4 C21 1.461(5) . ?
C4 C5 1.383(6) . ?
C4 C3 1.396(7) . ?
C5 C6 1.375(6) . ?
C5 H5 0.9300 . ?
C6 C1 1.390(6) . ?
C1 C2 1.387(5) . ?
C2 C3 1.387(6) . ?
C2 H2 0.9300 . ?
C3 H3 0.9300 . ?
C7 C10 1.431(5) . ?
C8 H8 0.9300 . ?
C9 C10 1.408(5) . ?
C9 C14 1.414(5) . ?
C10 C11 1.416(6) . ?
C11 C12 1.374(5) . ?
C11 H11 0.9300 . ?
C12 C13 1.437(5) . ?
C13 C14 1.368(6) . ?
C14 H14 0.9300 . ?
C15 C16 1.513(5) . ?
C15 H15A 0.9700 . ?
C15 H15B 0.9700 . ?
C16 C17 1.523(5) . ?
C16 C20 1.528(6) . ?
C16 H16 0.9800 . ?
C20 C19 1.521(6) . ?
C20 H20A 0.9700 . ?
C20 H20B 0.9700 . ?
C19 H19A 0.9700 . ?
C19 H19B 0.9700 . ?
C18 C17 1.518(5) . ?
C18 H18A 0.9700 . ?
C18 H18B 0.9700 . ?
C17 H17A 0.9700 . ?
C17 H17B 0.9700 . ?
C21 H21A 0.9600 . ?
C21 H21B 0.9600 . ?
C21 H21C 0.9600 . ?
C22 H22A 0.9600 . ?
C22 H22B 0.9600 . ?
C22 H22C 0.9600 . ?

loop_
_geom_torsion_atom_site_label_1
_geom_torsion_atom_site_label_2
_geom_torsion_atom_site_label_3
_geom_torsion_atom_site_label_4
_geom_torsion
_geom_torsion_site_symmetry_1
_geom_torsion_site_symmetry_2
_geom_torsion_site_symmetry_3
_geom_torsion_site_symmetry_4
_geom_torsion_publ_flag
C3 C4 C5 C6 -1.9(6) . . . . ?
Br1 C4 C5 C6 175.0(3) . . . . ?
C4 C5 C6 F1 179.0(4) . . . . ?
C4 C5 C6 C1 -2.3(6) . . . . ?
F1 C6 C1 C2 -176.8(3) . . . . ?
C5 C6 C1 C2 4.5(6) . . . . ?
F1 C6 C1 N1 4.5(5) . . . . ?
C5 C6 C1 N1 -174.2(4) . . . . ?
C7 N1 C1 C2 -109.9(4) . . . . ?
C7 N1 C1 C6 68.7(5) . . . . ?
C6 C1 C2 C3 -2.6(6) . . . . ?
N1 C1 C2 C3 176.0(4) . . . . ?
C1 C2 C3 C4 -1.2(6) . . . . ?
C5 C4 C3 C2 3.6(6) . . . . ?
Br1 C4 C3 C2 -173.3(3) . . . . ?
C8 N2 C7 N1 -179.3(4) . . . . ?
C8 N2 C7 C10 0.8(6) . . . . ?
C1 N1 C7 N2 -3.3(6) . . . . ?
C1 N1 C7 C10 176.6(4) . . . . ?
C9 N3 C8 N2 -0.3(6) . . . . ?
C7 N2 C8 N3 0.5(7) . . . . ?
C8 N3 C9 C10 -1.3(6) . . . . ?
C8 N3 C9 C14 178.1(4) . . . . ?
N3 C9 C10 C11 -179.3(4) . . . . ?
C14 C9 C10 C11 1.3(6) . . . . ?
N3 C9 C10 C7 2.5(6) . . . . ?
C14 C9 C10 C7 -176.9(3) . . . . ?
N2 C7 C10 C9 -2.2(6) . . . . ?
N1 C7 C10 C9 177.9(4) . . . . ?
N2 C7 C10 C11 179.6(4) . . . . ?
N1 C7 C10 C11 -0.3(6) . . . . ?
C9 C10 C11 C12 -1.8(6) . . . . ?
C7 C10 C11 C12 176.3(4) . . . . ?
C22 O2 C12 C11 -1.9(6) . . . . ?
C22 O2 C12 C13 179.6(4) . . . . ?
C10 C11 C12 O2 -178.8(4) . . . . ?
C10 C11 C12 C13 -0.3(6) . . . . ?
C15 O1 C13 C14 -3.1(6) . . . . ?
C15 O1 C13 C12 176.2(3) . . . . ?
O2 C12 C13 O1 2.3(5) . . . . ?
C11 C12 C13 O1 -176.3(3) . . . . ?
O2 C12 C13 C14 -178.4(4) . . . . ?
C11 C12 C13 C14 3.0(6) . . . . ?
O1 C13 C14 C9 175.8(4) . . . . ?
C12 C13 C14 C9 -3.4(6) . . . . ?
N3 C9 C14 C13 -178.1(4) . . . . ?
C10 C9 C14 C13 1.3(6) . . . . ?
C13 O1 C15 C16 -172.7(3) . . . . ?
O1 C15 C16 C17 179.5(3) . . . . ?
O1 C15 C16 C20 -57.8(4) . . . . ?
C15 C16 C20 C19 -176.3(3) . . . . ?
C17 C16 C20 C19 -53.4(4) . . . . ?
C18 N4 C19 C20 -61.4(5) . . . . ?
C21 N4 C19 C20 176.4(4) . . . . ?
C16 C20 C19 N4 59.0(5) . . . . ?
C19 N4 C18 C17 59.2(4) . . . . ?
C21 N4 C18 C17 -178.5(4) . . . . ?
N4 C18 C17 C16 -54.8(5) . . . . ?
C15 C16 C17 C18 176.1(4) . . . . ?
C20 C16 C17 C18 51.6(5) . . . . ?
